data_4314241
loop_
_publ_author_name
'Alexander J. Norquist'
'Michael B. Doran'
'Paul M. Thomas'
'Dermot O'Hare'

_publ_section_title
;
 Controlled Structural Variations in Templated Uranium Sulfates
;
_journal_name_full 'Inorganic Chemistry'
_journal_page_first 5949
_journal_page_last 5953
_journal_paper_doi 10.1021/ic034343k
_journal_volume 42
_journal_year 2003
_chemical_compound_source
;
?
;
_chemical_formula_moiety ' C12 H38 N6 O48 S8 U5 '
_chemical_formula_sum 'C12 H38 N6 O48 S8 U5'
_chemical_formula_weight 2481.12
_space_group_IT_number 14
_symmetry_cell_setting monoclinic
_symmetry_space_group_name_Hall '-P 2yn'
_symmetry_space_group_name_H-M 'P 1 21/n 1'
_audit_creation_date 02-29-01
_audit_creation_method CRYSTALS_ver_12-03-99
_cell_angle_alpha 90
_cell_angle_beta 96.7436(7)
_cell_angle_gamma 90
_cell_formula_units_Z 4
_cell_length_a 21.5597(3)
_cell_length_b 10.2901(2)
_cell_length_c 22.8403(3)
_cell_measurement_reflns_used 10044
_cell_measurement_temperature 150
_cell_measurement_theta_max 27
_cell_measurement_theta_min 5
_cell_volume 5032.10(14)
_computing_cell_refinement
; 
 Denzo/Scalepack (Otwinowski & Minor, 1996) 
;
_computing_data_collection
; 
 COLLECT (Nonius BV, 1997) 
;
_computing_data_reduction
; 
 Denzo/Scalepack (Otwinowski & Minor, 1996) 
;
_computing_structure_solution
; 
 SHELXS 86 (Sheldrick, 1986) 
;
_diffrn_ambient_temperature 150
_diffrn_measured_fraction_theta_max 0.966
_diffrn_measurement_device_type
; 
Enraf Nonius Kappa CCD 
;
_diffrn_measurement_method \w
_diffrn_radiation_monochromator graphite
_diffrn_radiation_type 'Mo K\a'
_diffrn_radiation_wavelength 0.71073
_diffrn_reflns_av_R_equivalents 0.05
_diffrn_reflns_limit_h_max 28
_diffrn_reflns_limit_h_min -27
_diffrn_reflns_limit_k_max 13
_diffrn_reflns_limit_k_min -11
_diffrn_reflns_limit_l_max 29
_diffrn_reflns_limit_l_min -29
_diffrn_reflns_number 18846
_diffrn_reflns_theta_max 27.50
_diffrn_reflns_theta_min 5.10
_diffrn_standards_decay_% 0.00
_diffrn_standards_interval_count 0
_diffrn_standards_interval_time 0
_diffrn_standards_number 0
_exptl_absorpt_coefficient_mu 16.502
_exptl_absorpt_correction_T_max 0.27
_exptl_absorpt_correction_T_min 0.04
_exptl_absorpt_correction_type multi-scan
_exptl_crystal_colour ' yellow '
_exptl_crystal_density_diffrn 3.275
_exptl_crystal_density_meas ?
_exptl_crystal_description ' plate '
_exptl_crystal_F_000 4292.541
_exptl_crystal_size_max 0.30
_exptl_crystal_size_mid 0.20
_exptl_crystal_size_min 0.08
_refine_diff_density_max 3.31
_refine_diff_density_min -3.47
_refine_ls_extinction_coef 22.4(33)
_refine_ls_extinction_method 'Larson 1970 Crystallographic Computing eq 22'
_refine_ls_goodness_of_fit_ref 0.9084
_refine_ls_number_parameters 713
_refine_ls_number_reflns 8397
_refine_ls_R_factor_gt 0.0443
_refine_ls_shift/su_max 0.001341
_refine_ls_structure_factor_coef Fsqd
_refine_ls_weighting_details
;
Chebychev polynomial with 4 parameters, Carruthers & Watkin , 1979, 
 24.3     37.6     19.9     5.95    
;
_refine_ls_weighting_scheme calc
_refine_ls_wR_factor_ref 0.1141
_reflns_limit_h_max 27
_reflns_limit_h_min -27
_reflns_limit_k_max 13
_reflns_limit_k_min 0
_reflns_limit_l_max 29
_reflns_limit_l_min 0
_reflns_number_gt 8397
_reflns_number_total 11172
_reflns_threshold_expression >3.00\s(I)
_cod_data_source_file ic034343ksi20030331_112107_1.cif
_cod_data_source_block USO-15
_cod_depositor_comments
;
The following automatic conversions were performed:

'_symmetry_cell_setting' value 'Monoclinic ' changed to 'monoclinic'
according to the built-in table from CIF Core dictionary named
'cif_core.dic' version 2.4.1 from 2010-06-29.

Automatic conversion script
Id: cif_fix_values 1646 2011-03-28 12:23:43Z adriana 

The following automatic conversions were performed:

'_exptl_crystal_density_meas' value 'not measured' was changed to '?'
- the value is perceived as not measured.

Automatic conversion script
Id: cif_fix_values 3008 2015-01-20 13:52:24Z robertas 
;
_cod_original_cell_volume 5032.1
_cod_original_sg_symbol_H-M 'P 1 21/n 1 '
_cod_original_formula_sum ' C12 H38 N6 O48 S8 U5 '
_cod_database_code 4314241

loop_
_symmetry_equiv_pos_as_xyz
x,y,z
-x,-y,-z
-x+1/2,y+1/2,-z+1/2
x+1/2,-y+1/2,z+1/2

loop_
_atom_site_label
_atom_site_type_symbol
_atom_site_fract_x
_atom_site_fract_y
_atom_site_fract_z
_atom_site_U_iso_or_equiv
_atom_site_occupancy
_atom_site_adp_type
U1 U 0.298126(17) 0.94473(3) 0.076671(16) 0.0066 1.0000 Uani
U4 U 0.416184(17) 1.45708(3) 0.117443(16) 0.0079 1.0000 Uani
U2 U 0.174386(16) 0.55914(3) -0.031705(16) 0.0060 1.0000 Uani
U3 U 0.145696(16) 1.05932(3) -0.137635(16) 0.0066 1.0000 Uani
U5 U 0.525577(16) 1.01296(3) 0.235884(16) 0.0069 1.0000 Uani
S1 S 0.44828(11) 1.1154(2) 0.09810(11) 0.0119 1.0000 Uani
S7 S 0.52981(11) 1.3735(2) 0.2375(1) 0.0115 1.0000 Uani
S6 S 0.16900(11) 1.3946(2) -0.1788(1) 0.0101 1.0000 Uani
S3 S 0.26376(11) 0.6019(2) 0.1097(1) 0.0100 1.0000 Uani
S2 S 0.41207(11) 0.7841(2) 0.17658(11) 0.0118 1.0000 Uani
S5 S 0.21636(11) 1.2214(2) -0.0060(1) 0.0104 1.0000 Uani
S4 S 0.14032(11) 0.8958(2) 0.0058(1) 0.0102 1.0000 Uani
S8 S 0.61155(11) 0.7735(2) 0.3357(1) 0.0109 1.0000 Uani
O2 O 0.2876(3) 1.0127(8) 0.1459(3) 0.0170 1.0000 Uani
O1 O 0.3073(4) 0.8804(8) 0.0069(3) 0.0189 1.0000 Uani
O22 O 0.3769(4) 1.3651(7) 0.1667(3) 0.0184 1.0000 Uani
O23 O 0.4573(4) 1.5448(8) 0.0672(4) 0.0201 1.0000 Uani
O8 O 0.2420(3) 0.6479(7) -0.0442(3) 0.0119 1.0000 Uani
O9 O 0.1073(3) 0.4728(7) -0.0178(3) 0.0139 1.0000 Uani
O15 O 0.2127(3) 0.9893(7) -0.1654(3) 0.0134 1.0000 Uani
O16 O 0.0812(4) 1.1343(7) -0.1104(3) 0.0182 1.0000 Uani
O30 O 0.5835(3) 0.9930(7) 0.1882(3) 0.0108 1.0000 Uani
O29 O 0.4676(4) 1.0334(8) 0.2841(4) 0.0202 1.0000 Uani
O34 O 0.4463(3) 1.0859(7) 0.1607(3) 0.0126 1.0000 Uani
O25 O 0.4614(3) 1.2574(7) 0.0908(3) 0.0148 1.0000 Uani
O36 O 0.4942(4) 1.0420(8) 0.0729(4) 0.0212 1.0000 Uani
O7 O 0.3849(3) 1.0918(8) 0.0664(3) 0.0168 1.0000 Uani
O35 O 0.5404(4) 1.2368(7) 0.2210(3) 0.0184 1.0000 Uani
O24 O 0.5152(3) 1.4460(7) 0.1796(3) 0.0144 1.0000 Uani
O44 O 0.6565(4) 0.9318(8) 0.0883(4) 0.0223 1.0000 Uani
O20 O 0.1820(3) 1.2520(7) -0.1795(3) 0.0135 1.0000 Uani
O31 O 0.6008(3) 1.0893(7) 0.3134(3) 0.0139 1.0000 Uani
O13 O 0.1927(3) 0.4437(7) -0.1190(3) 0.0136 1.0000 Uani
O41 O 0.2002(4) 1.4560(7) -0.2238(3) 0.0171 1.0000 Uani
O19 O 0.0916(4) 1.0733(7) -0.2360(3) 0.0161 1.0000 Uani
O42 O 0.4807(4) 1.389(1) 0.2742(4) 0.0278 1.0000 Uani
O4 O 0.2618(3) 0.7468(7) 0.1108(3) 0.0156 1.0000 Uani
O10 O 0.2076(4) 0.5557(7) 0.0704(3) 0.0164 1.0000 Uani
O38 O 0.2634(4) 0.5510(7) 0.1683(3) 0.0187 1.0000 Uani
O27 O 0.3203(4) 0.5610(7) 0.0829(3) 0.0165 1.0000 Uani
O37 O 0.3736(4) 0.8339(8) 0.2203(3) 0.0197 1.0000 Uani
O40 O 0.1548(3) 1.2075(7) 0.0136(3) 0.0124 1.0000 Uani
O6 O 0.2651(4) 1.1536(7) 0.0339(3) 0.0188 1.0000 Uani
O21 O 0.2182(3) 1.1701(7) -0.0657(3) 0.0149 1.0000 Uani
O14 O 0.2345(3) 1.3620(7) -0.0060(3) 0.0167 1.0000 Uani
O39 O 0.0805(4) 0.9554(7) 0.0125(4) 0.0177 1.0000 Uani
O11 O 0.1349(3) 0.7516(7) 0.0081(3) 0.0129 1.0000 Uani
O5 O 0.1877(3) 0.9385(7) 0.0551(3) 0.0128 1.0000 Uani
O17 O 0.1637(4) 0.9304(7) -0.0504(3) 0.0146 1.0000 Uani
O46 O 0.5270(7) 0.8954(11) 0.5935(4) 0.0530 1.0000 Uani
O3 O 0.3883(3) 0.8299(7) 0.1170(3) 0.0150 1.0000 Uani
O33 O 0.4777(3) 0.8246(7) 0.1900(3) 0.0135 1.0000 Uani
O28 O 0.4105(4) 0.6399(8) 0.1780(3) 0.0196 1.0000 Uani
O32 O 0.5636(4) 0.8279(7) 0.2910(4) 0.0200 1.0000 Uani
O12 O 0.1078(3) 0.6563(7) -0.1080(3) 0.0159 1.0000 Uani
O18 O 0.0922(3) 0.8633(7) -0.1563(3) 0.0134 1.0000 Uani
O43 O 0.6739(4) 0.7821(8) 0.3172(4) 0.0222 1.0000 Uani
O26 O 0.3590(3) 1.3498(8) 0.0299(3) 0.0170 1.0000 Uani
O47 O 0.1642(4) 0.6666(9) 0.2546(4) 0.0278 1.0000 Uani
O45 O 0.4522(5) 1.1950(9) -0.0536(4) 0.0301 1.0000 Uani
O48 O 0.1206(5) 0.7603(12) 0.1425(4) 0.0449 1.0000 Uani
N5 N 0.6334(4) 1.4683(9) 0.1335(4) 0.0140 1.0000 Uani
N4 N 0.6620(4) 1.2047(9) 0.1000(4) 0.0190 1.0000 Uani
N6 N 0.6860(4) 1.7978(9) 0.1962(4) 0.0185 1.0000 Uani
N1 N 0.3008(4) 0.672(1) 0.2823(4) 0.0186 1.0000 Uani
N2 N 0.4019(4) 0.6737(9) 0.3797(4) 0.0161 1.0000 Uani
N3 N 0.4764(4) 0.7253(9) 0.5108(4) 0.0173 1.0000 Uani
C8 C 0.6176(5) 1.4204(11) 0.0732(4) 0.0156 1.0000 Uani
C7 C 0.6061(5) 1.2774(11) 0.0696(5) 0.0213 1.0000 Uani
C10 C 0.6739(6) 1.2457(12) 0.1624(5) 0.0214 1.0000 Uani
C9 C 0.6862(5) 1.392(1) 0.1658(4) 0.0130 1.0000 Uani
C12 C 0.6500(5) 1.6738(11) 0.1946(5) 0.0187 1.0000 Uani
C11 C 0.6503(5) 1.613(1) 0.1339(5) 0.0199 1.0000 Uani
C4 C 0.3377(5) 0.549(1) 0.3000(5) 0.0153 1.0000 Uani
C3 C 0.4029(5) 0.5794(11) 0.3296(5) 0.0175 1.0000 Uani
C5 C 0.4688(5) 0.7059(12) 0.4010(5) 0.0200 1.0000 Uani
C6 C 0.4804(5) 0.7913(11) 0.4539(5) 0.0168 1.0000 Uani
C2 C 0.3660(5) 0.794(1) 0.3596(5) 0.0141 1.0000 Uani
C1 C 0.3002(5) 0.761(1) 0.3339(5) 0.0186 1.0000 Uani
H29 H 0.5951 1.4572 0.1538 0.0069 1.0000 Uiso
H26 H 0.7265 1.4092 0.1481 0.0301 1.0000 Uiso
H25 H 0.6935 1.4197 0.2086 0.0301 1.0000 Uiso
H27 H 0.7100 1.1964 0.1834 0.0233 1.0000 Uiso
H28 H 0.6357 1.2268 0.1836 0.0233 1.0000 Uiso
H19 H 0.6988 1.2252 0.0786 0.0107 1.0000 Uiso
H20 H 0.6534 1.1085 0.0967 0.0107 1.0000 Uiso
H34 H 0.6661 1.8579 0.1651 0.0219 1.0000 Uiso
H35 H 0.6863 1.8392 0.2357 0.0219 1.0000 Uiso
H36 H 0.7299 1.7791 0.1885 0.0219 1.0000 Uiso
H30 H 0.6937 1.6223 0.1224 0.0360 1.0000 Uiso
H31 H 0.6203 1.6606 0.1052 0.0360 1.0000 Uiso
H32 H 0.6690 1.6108 0.2259 0.0190 1.0000 Uiso
H33 H 0.6050 1.6890 0.2023 0.0190 1.0000 Uiso
H21 H 0.5963 1.2490 0.0273 0.0374 1.0000 Uiso
H22 H 0.5677 1.2569 0.0903 0.0374 1.0000 Uiso
H23 H 0.6527 1.4413 0.0489 0.0180 1.0000 Uiso
H24 H 0.5789 1.4681 0.0539 0.0180 1.0000 Uiso
H2 H 0.3222 0.7177 0.2511 0.0121 1.0000 Uiso
H1 H 0.2575 0.6494 0.2661 0.0121 1.0000 Uiso
H17 H 0.4850 0.7866 0.5444 0.0092 1.0000 Uiso
H18 H 0.5093 0.6535 0.5156 0.0092 1.0000 Uiso
H16 H 0.4346 0.6847 0.5109 0.0092 1.0000 Uiso
H15 H 0.5232 0.8326 0.4550 0.0264 1.0000 Uiso
H14 H 0.4485 0.8639 0.4504 0.0264 1.0000 Uiso
H12 H 0.4879 0.7460 0.3675 0.0344 1.0000 Uiso
H13 H 0.4909 0.6198 0.4112 0.0344 1.0000 Uiso
H3 H 0.2771 0.8441 0.3220 0.0313 1.0000 Uiso
H4 H 0.2784 0.7184 0.3658 0.0313 1.0000 Uiso
H5 H 0.3671 0.8555 0.3932 0.0173 1.0000 Uiso
H6 H 0.3887 0.8365 0.3276 0.0173 1.0000 Uiso
H11 H 0.3794 0.6363 0.4115 0.0063 1.0000 Uiso
H8 H 0.4290 0.6166 0.3002 0.0375 1.0000 Uiso
H7 H 0.4235 0.4964 0.3460 0.0375 1.0000 Uiso
H9 H 0.3136 0.4986 0.3278 0.0221 1.0000 Uiso
H10 H 0.3401 0.4950 0.2637 0.0221 1.0000 Uiso
H37 H 0.3283 1.4002 0.0024 0.0200 1.0000 Uiso
H38 H 0.3667 1.2558 0.0217 0.0200 1.0000 Uiso

loop_
_atom_site_aniso_label
_atom_site_aniso_U_11
_atom_site_aniso_U_22
_atom_site_aniso_U_33
_atom_site_aniso_U_23
_atom_site_aniso_U_13
_atom_site_aniso_U_12
U1 0.00552(18) 0.00819(18) 0.00583(18) -0.00019(11) -0.00009(13) 0.00005(11)
U4 0.00554(18) 0.00910(17) 0.00875(19) 0.00127(12) -0.00066(13) -0.00055(12)
U2 0.00426(18) 0.00781(17) 0.00573(18) -0.00007(12) 0.00034(13) -0.00036(11)
U3 0.00583(18) 0.00782(18) 0.00619(18) -0.00029(12) 0.00051(13) -0.00004(12)
U5 0.00509(17) 0.00830(18) 0.00689(18) 0.00041(12) -0.00066(12) -0.00025(12)
S1 0.0073(11) 0.0137(11) 0.0140(11) 0.0017(9) -0.0011(9) 0.0002(8)
S7 0.0097(11) 0.0146(11) 0.0101(11) 0.0012(9) 0.0009(9) 0.0002(8)
S6 0.0120(11) 0.011(1) 0.007(1) 0.0000(8) 0.0001(8) 0.0003(8)
S3 0.0088(11) 0.011(1) 0.0098(11) 0.0011(8) 0.0005(8) 0.0013(8)
S2 0.0103(11) 0.0118(11) 0.0128(12) -0.0003(8) -0.0008(9) -0.0011(8)
S5 0.0072(11) 0.012(1) 0.0114(11) 0.0009(8) -0.0025(8) -0.0001(8)
S4 0.008(1) 0.0132(11) 0.0091(11) 0.0004(8) 0.0011(8) -0.0003(8)
S8 0.0117(11) 0.0115(11) 0.0089(11) 0.0006(8) -0.0013(9) -0.0003(8)
O2 0.011(3) 0.021(4) 0.018(4) -0.003(3) -0.002(3) -0.001(3)
O1 0.017(4) 0.022(4) 0.019(4) 0.001(3) 0.005(3) -0.009(3)
O22 0.019(4) 0.008(3) 0.026(4) 0.002(3) -0.011(3) 0.003(3)
O23 0.021(4) 0.020(4) 0.017(4) 0.007(3) -0.006(3) -0.004(3)
O8 0.015(3) 0.019(3) 0.001(3) -0.003(3) -0.001(3) -0.000(3)
O9 0.011(3) 0.017(3) 0.013(4) -0.006(3) -0.001(3) 0.003(3)
O15 0.016(4) 0.015(3) 0.008(3) 0.003(3) -0.002(3) 0.001(3)
O16 0.022(4) 0.013(3) 0.018(4) -0.000(3) -0.004(3) 0.003(3)
O30 0.006(3) 0.017(3) 0.010(3) 0.002(3) 0.006(2) -0.002(3)
O29 0.015(4) 0.026(4) 0.020(4) -0.001(3) 0.005(3) 0.000(3)
O34 0.009(3) 0.017(3) 0.012(3) 0.002(3) -0.000(3) -0.001(3)
O25 0.014(3) 0.012(3) 0.017(4) 0.002(3) -0.001(3) 0.000(3)
O36 0.014(4) 0.022(4) 0.027(4) 0.000(3) -0.000(3) 0.001(3)
O7 0.012(4) 0.023(4) 0.013(4) 0.001(3) -0.005(3) -0.007(3)
O35 0.022(4) 0.014(4) 0.018(4) 0.003(3) -0.006(3) 0.000(3)
O24 0.014(4) 0.015(4) 0.014(4) 0.005(3) -0.003(3) 0.001(3)
O44 0.028(4) 0.018(4) 0.023(4) -0.001(3) 0.008(3) -0.003(3)
O20 0.015(4) 0.011(3) 0.015(4) -0.004(3) 0.006(3) 0.004(3)
O31 0.004(3) 0.021(4) 0.016(4) 0.006(3) -0.002(3) -0.005(3)
O13 0.015(4) 0.013(3) 0.014(4) -0.002(3) 0.006(3) -0.002(3)
O41 0.019(4) 0.016(4) 0.016(4) -0.000(3) -0.001(3) -0.000(3)
O19 0.017(4) 0.019(4) 0.012(4) 0.003(3) -0.001(3) 0.004(3)
O42 0.016(4) 0.044(6) 0.025(5) 0.006(4) 0.010(3) 0.007(4)
O4 0.008(3) 0.021(4) 0.018(4) -0.002(3) 0.005(3) 0.003(3)
O10 0.021(4) 0.019(4) 0.008(3) -0.007(3) -0.003(3) -0.003(3)
O38 0.021(4) 0.019(4) 0.015(4) 0.002(3) -0.004(3) -0.001(3)
O27 0.012(4) 0.017(4) 0.019(4) -0.002(3) -0.002(3) -0.000(3)
O37 0.024(4) 0.020(4) 0.015(4) 0.002(3) 0.006(3) 0.002(3)
O40 0.005(3) 0.022(4) 0.010(3) 0.007(3) 0.002(3) -0.004(3)
O6 0.023(4) 0.011(3) 0.020(4) 0.008(3) -0.005(3) 0.005(3)
O21 0.014(4) 0.017(4) 0.013(4) -0.000(3) 0.001(3) -0.010(3)
O14 0.013(4) 0.016(3) 0.020(4) 0.000(3) -0.003(3) -0.001(3)
O39 0.010(3) 0.020(4) 0.023(4) -0.004(3) 0.001(3) -0.000(3)
O11 0.014(3) 0.015(3) 0.010(3) 0.001(3) 0.002(3) -0.003(3)
O5 0.009(3) 0.018(4) 0.012(3) -0.002(3) 0.005(3) 0.002(3)
O17 0.017(4) 0.021(4) 0.006(3) -0.001(3) 0.000(3) 0.002(3)
O46 0.10(1) 0.037(6) 0.018(5) -0.009(4) 0.001(5) -0.028(6)
O3 0.009(3) 0.020(4) 0.014(4) 0.003(3) -0.006(3) -0.001(3)
O33 0.011(3) 0.012(3) 0.016(3) 0.003(3) -0.006(3) 0.003(3)
O28 0.024(4) 0.017(4) 0.016(4) 0.002(3) -0.002(3) -0.005(3)
O32 0.018(4) 0.014(4) 0.024(4) 0.004(3) -0.011(3) -0.001(3)
O12 0.014(4) 0.016(3) 0.018(4) 0.004(3) 0.004(3) 0.002(3)
O18 0.017(4) 0.014(3) 0.010(3) 0.005(3) 0.003(3) -0.003(3)
O43 0.026(4) 0.022(4) 0.021(4) -0.004(3) 0.014(3) -0.005(3)
O26 0.011(3) 0.023(4) 0.016(4) -0.004(3) -0.004(3) 0.002(3)
O47 0.021(4) 0.044(5) 0.017(4) 0.010(4) -0.001(3) 0.011(4)
O45 0.039(5) 0.030(5) 0.022(4) 0.001(4) 0.001(4) -0.001(4)
O48 0.054(7) 0.058(7) 0.025(5) 0.003(5) 0.013(5) 0.015(6)
N5 0.011(4) 0.015(4) 0.017(4) -0.001(3) 0.003(3) -0.007(3)
N4 0.022(5) 0.015(4) 0.020(5) -0.004(4) 0.005(4) -0.007(4)
N6 0.013(4) 0.022(5) 0.019(5) 0.002(4) -0.002(4) 0.002(4)
N1 0.022(5) 0.026(5) 0.007(4) -0.001(3) -0.000(3) 0.002(4)
N2 0.009(4) 0.019(4) 0.020(5) 0.001(3) 0.002(3) 0.001(3)
N3 0.008(4) 0.024(5) 0.020(5) 0.004(4) 0.002(3) -0.000(3)
C8 0.010(5) 0.026(5) 0.010(5) 0.003(4) -0.001(4) -0.006(4)
C7 0.019(6) 0.025(6) 0.021(6) -0.005(4) 0.002(4) -0.002(4)
C10 0.029(6) 0.024(6) 0.013(5) -0.010(4) 0.009(4) -0.002(5)
C9 0.013(5) 0.020(5) 0.005(4) -0.001(4) -0.003(3) 0.004(4)
C12 0.026(6) 0.022(5) 0.009(5) 0.002(4) 0.005(4) -0.008(4)
C11 0.020(5) 0.014(5) 0.027(6) 0.002(4) 0.010(5) 0.001(4)
C4 0.018(5) 0.014(5) 0.012(5) 0.000(4) -0.003(4) -0.003(4)
C3 0.018(5) 0.023(5) 0.013(5) -0.004(4) 0.007(4) -0.005(4)
C5 0.016(5) 0.034(6) 0.011(5) 0.002(4) 0.006(4) -0.005(4)
C6 0.011(5) 0.020(5) 0.019(5) 0.001(4) 0.001(4) -0.004(4)
C2 0.011(5) 0.016(5) 0.015(5) -0.002(4) -0.001(4) -0.005(4)
C1 0.024(6) 0.012(5) 0.020(5) -0.005(4) 0.004(4) 0.001(4)

loop_
_atom_type_symbol
_atom_type_scat_dispersion_real
_atom_type_scat_dispersion_imag
_atom_type_scat_Cromer_Mann_a1
_atom_type_scat_Cromer_Mann_b1
_atom_type_scat_Cromer_Mann_a2
_atom_type_scat_Cromer_Mann_b2
_atom_type_scat_Cromer_Mann_a3
_atom_type_scat_Cromer_Mann_b3
_atom_type_scat_Cromer_Mann_a4
_atom_type_scat_Cromer_Mann_b4
_atom_type_scat_Cromer_Mann_c
_atom_type_scat_source
'U   ' -10.6730 9.6540 36.0228 0.5293 23.4128 3.3253 14.9491 16.0927 4.1880 100.6130 13.3966 International_Tables_Vol_IV_Table_2.2B
'S   ' 0.1246 0.1234 6.9053 1.4679 5.2034 22.2151 1.4379 0.2536 1.5863 56.1720 0.8669 International_Tables_Vol_IV_Table_2.2B
'O   ' 0.0106 0.0060 3.0485 13.2771 2.2868 5.7011 1.5463 0.3239 0.8670 32.9089 0.2508 International_Tables_Vol_IV_Table_2.2B
'N   ' 0.0061 0.0033 12.2126 0.0057 3.1322 9.8933 2.0125 28.9975 1.1663 0.5826 -11.5290 International_Tables_Vol_IV_Table_2.2B
'C   ' 0.0033 0.0016 2.3100 20.8439 1.0200 10.2075 1.5886 0.5687 0.8650 51.6512 0.2156 International_Tables_Vol_IV_Table_2.2B
'H   ' 0.0000 0.0000 0.4930 10.5109 0.3229 26.1257 0.1402 3.1424 0.0408 57.7997 0.0030 International_Tables_Vol_IV_Table_2.2B

loop_
_geom_angle_atom_site_label_1
_geom_angle_site_symmetry_1
_geom_angle_atom_site_label_2
_geom_angle_site_symmetry_2
_geom_angle_atom_site_label_3
_geom_angle_site_symmetry_3
_geom_angle
_geom_angle_publ_flag
O2 . U1 . O1 . 178.5(4) yes
O2 . U1 . O7 . 91.2(3) yes
O1 . U1 . O7 . 88.7(3) yes
O2 . U1 . O4 . 87.9(3) yes
O1 . U1 . O4 . 93.0(3) yes
O7 . U1 . O4 . 149.3(2) yes
O2 . U1 . O6 . 87.0(3) yes
O1 . U1 . O6 . 91.6(3) yes
O7 . U1 . O6 . 66.8(3) yes
O4 . U1 . O6 . 143.7(3) yes
O2 . U1 . O5 . 88.0(3) yes
O1 . U1 . O5 . 91.1(3) yes
O7 . U1 . O5 . 139.4(2) yes
O4 . U1 . O5 . 71.3(2) yes
O6 . U1 . O5 . 72.6(3) yes
O2 . U1 . O3 . 92.0(3) yes
O1 . U1 . O3 . 89.4(3) yes
O7 . U1 . O3 . 75.1(3) yes
O4 . U1 . O3 . 74.3(2) yes
O6 . U1 . O3 . 141.8(3) yes
O5 . U1 . O3 . 145.6(2) yes
O22 . U4 . O23 . 178.0(4) yes
O22 . U4 . O25 . 86.7(3) yes
O23 . U4 . O25 . 91.3(3) yes
O22 . U4 . O24 . 93.3(3) yes
O23 . U4 . O24 . 86.0(3) yes
O25 . U4 . O24 . 75.5(2) yes
O22 . U4 . O27 1_565 89.4(3) yes
O23 . U4 . O27 1_565 92.1(3) yes
O25 . U4 . O27 1_565 132.0(3) yes
O24 . U4 . O27 1_565 152.5(2) yes
O22 . U4 . O28 1_565 89.6(3) yes
O23 . U4 . O28 1_565 92.2(3) yes
O25 . U4 . O28 1_565 153.2(3) yes
O24 . U4 . O28 1_565 78.2(3) yes
O27 1_565 U4 . O28 1_565 74.4(3) yes
O22 . U4 . O26 . 92.6(3) yes
O23 . U4 . O26 . 86.8(3) yes
O25 . U4 . O26 . 65.8(2) yes
O24 . U4 . O26 . 140.5(2) yes
O27 1_565 U4 . O26 . 66.6(3) yes
O28 1_565 U4 . O26 . 140.9(3) yes
O8 . U2 . O9 . 178.8(3) yes
O8 . U2 . O13 . 84.4(3) yes
O9 . U2 . O13 . 96.9(3) yes
O8 . U2 . O10 . 90.4(3) yes
O9 . U2 . O10 . 88.5(3) yes
O13 . U2 . O10 . 139.1(3) yes
O8 . U2 . O14 1_545 92.5(3) yes
O9 . U2 . O14 1_545 87.8(3) yes
O13 . U2 . O14 1_545 69.7(3) yes
O10 . U2 . O14 1_545 70.0(3) yes
O8 . U2 . O11 . 88.3(3) yes
O9 . U2 . O11 . 90.7(3) yes
O13 . U2 . O11 . 146.5(2) yes
O10 . U2 . O11 . 73.5(2) yes
O14 1_545 U2 . O11 . 143.5(2) yes
O8 . U2 . O12 . 95.9(3) yes
O9 . U2 . O12 . 84.6(3) yes
O13 . U2 . O12 . 74.9(3) yes
O10 . U2 . O12 . 146.0(3) yes
O14 1_545 U2 . O12 . 142.5(3) yes
O11 . U2 . O12 . 73.4(2) yes
O15 . U3 . O16 . 177.7(3) yes
O15 . U3 . O20 . 82.9(3) yes
O16 . U3 . O20 . 95.0(3) yes
O15 . U3 . O19 . 90.9(3) yes
O16 . U3 . O19 . 89.3(3) yes
O20 . U3 . O19 . 73.8(3) yes
O15 . U3 . O21 . 86.9(3) yes
O16 . U3 . O21 . 91.6(3) yes
O20 . U3 . O21 . 70.3(2) yes
O19 . U3 . O21 . 144.0(2) yes
O15 . U3 . O17 . 90.7(3) yes
O16 . U3 . O17 . 90.4(3) yes
O20 . U3 . O17 . 140.5(3) yes
O19 . U3 . O17 . 145.5(3) yes
O21 . U3 . O17 . 70.5(2) yes
O15 . U3 . O18 . 89.4(3) yes
O16 . U3 . O18 . 92.8(3) yes
O20 . U3 . O18 . 145.7(2) yes
O19 . U3 . O18 . 73.0(2) yes
O21 . U3 . O18 . 142.9(2) yes
O17 . U3 . O18 . 72.6(2) yes
O30 . U5 . O29 . 179.7(3) yes
O30 . U5 . O34 . 95.2(3) yes
O29 . U5 . O34 . 85.0(3) yes
O30 . U5 . O35 . 84.7(3) yes
O29 . U5 . O35 . 95.2(3) yes
O34 . U5 . O35 . 71.8(2) yes
O30 . U5 . O31 . 91.7(3) yes
O29 . U5 . O31 . 88.1(3) yes
O34 . U5 . O31 . 142.5(3) yes
O35 . U5 . O31 . 72.1(2) yes
O30 . U5 . O33 . 86.3(3) yes
O29 . U5 . O33 . 94.0(3) yes
O34 . U5 . O33 . 72.8(2) yes
O35 . U5 . O33 . 142.4(2) yes
O31 . U5 . O33 . 144.6(2) yes
O30 . U5 . O32 . 90.5(3) yes
O29 . U5 . O32 . 89.5(3) yes
O34 . U5 . O32 . 143.5(3) yes
O35 . U5 . O32 . 144.7(3) yes
O31 . U5 . O32 . 73.1(3) yes
O33 . U5 . O32 . 71.6(2) yes
O34 . S1 . O25 . 109.7(4) yes
O34 . S1 . O36 . 112.7(5) yes
O25 . S1 . O36 . 108.8(5) yes
O34 . S1 . O7 . 108.0(4) yes
O25 . S1 . O7 . 106.3(4) yes
O36 . S1 . O7 . 111.1(5) yes
O35 . S7 . O24 . 105.6(4) yes
O35 . S7 . O19 4_575 107.0(4) yes
O24 . S7 . O19 4_575 104.7(4) yes
O35 . S7 . O42 . 113.5(5) yes
O24 . S7 . O42 . 111.3(5) yes
O19 4_575 S7 . O42 . 114.0(5) yes
O20 . S6 . O31 4_474 107.2(4) yes
O20 . S6 . O13 1_565 107.4(4) yes
O31 4_474 S6 . O13 1_565 107.6(4) yes
O20 . S6 . O41 . 108.7(4) yes
O31 4_474 S6 . O41 . 114.1(5) yes
O13 1_565 S6 . O41 . 111.6(4) yes
O4 . S3 . O10 . 107.8(4) yes
O4 . S3 . O38 . 110.2(4) yes
O10 . S3 . O38 . 110.4(5) yes
O4 . S3 . O27 . 108.4(4) yes
O10 . S3 . O27 . 107.9(4) yes
O38 . S3 . O27 . 112.0(5) yes
O37 . S2 . O3 . 110.8(5) yes
O37 . S2 . O33 . 111.5(5) yes
O3 . S2 . O33 . 108.9(4) yes
O37 . S2 . O28 . 108.6(5) yes
O3 . S2 . O28 . 109.4(4) yes
O33 . S2 . O28 . 107.6(4) yes
O40 . S5 . O6 . 111.8(4) yes
O40 . S5 . O21 . 112.0(4) yes
O6 . S5 . O21 . 108.0(5) yes
O40 . S5 . O14 . 110.0(4) yes
O6 . S5 . O14 . 106.8(4) yes
O21 . S5 . O14 . 108.1(4) yes
O39 . S4 . O11 . 110.0(4) yes
O39 . S4 . O5 . 109.4(4) yes
O11 . S4 . O5 . 108.3(4) yes
O39 . S4 . O17 . 112.9(5) yes
O11 . S4 . O17 . 107.9(4) yes
O5 . S4 . O17 . 108.2(4) yes
O32 . S8 . O12 4_565 108.1(5) yes
O32 . S8 . O18 4_565 105.1(4) yes
O12 4_565 S8 . O18 4_565 108.0(4) yes
O32 . S8 . O43 . 111.8(5) yes
O12 4_565 S8 . O43 . 111.5(4) yes
O18 4_565 S8 . O43 . 112.0(4) yes

loop_
_geom_bond_atom_site_label_1
_geom_bond_site_symmetry_1
_geom_bond_atom_site_label_2
_geom_bond_site_symmetry_2
_geom_bond_distance
_geom_bond_publ_flag
U1 . O2 . 1.767(8) yes
U1 . O1 . 1.758(8) yes
U1 . O7 . 2.439(7) yes
U1 . O4 . 2.348(8) yes
U1 . O6 . 2.432(7) yes
U1 . O5 . 2.375(7) yes
U1 . O3 . 2.366(7) yes
U4 . O22 . 1.763(8) yes
U4 . O23 . 1.777(8) yes
U4 . O25 . 2.384(7) yes
U4 . O24 . 2.425(7) yes
U4 . O27 1_565 2.378(7) yes
U4 . O28 1_565 2.346(8) yes
U4 . O26 . 2.481(7) yes
U2 . O8 . 1.772(7) yes
U2 . O9 . 1.757(7) yes
U2 . O13 . 2.392(7) yes
U2 . O10 . 2.358(7) yes
U2 . O14 1_545 2.441(7) yes
U2 . O11 . 2.378(7) yes
U2 . O12 . 2.347(7) yes
U3 . O15 . 1.795(7) yes
U3 . O16 . 1.767(8) yes
U3 . O20 . 2.374(7) yes
U3 . O19 . 2.411(7) yes
U3 . O21 . 2.416(7) yes
U3 . O17 . 2.387(7) yes
U3 . O18 . 2.337(7) yes
U5 . O30 . 1.763(6) yes
U5 . O29 . 1.773(8) yes
U5 . O34 . 2.398(7) yes
U5 . O35 . 2.356(7) yes
U5 . O31 . 2.389(7) yes
U5 . O33 . 2.381(7) yes
U5 . O32 . 2.375(7) yes
S1 . O34 . 1.466(7) yes
S1 . O25 . 1.501(7) yes
S1 . O36 . 1.420(8) yes
S1 . O7 . 1.488(7) yes
S7 . O35 . 1.480(8) yes
S7 . O24 . 1.518(7) yes
S7 . O19 4_575 1.501(8) yes
S7 . O42 . 1.434(8) yes
S6 . O20 . 1.494(7) yes
S6 . O31 4_474 1.471(7) yes
S6 . O13 1_565 1.491(8) yes
S6 . O41 . 1.439(8) yes
S3 . O4 . 1.492(8) yes
S3 . O10 . 1.498(8) yes
S3 . O38 . 1.439(8) yes
S3 . O27 . 1.487(8) yes
S2 . O37 . 1.463(8) yes
S2 . O3 . 1.475(7) yes
S2 . O33 . 1.472(7) yes
S2 . O28 . 1.485(8) yes
S5 . O40 . 1.456(7) yes
S5 . O6 . 1.482(7) yes
S5 . O21 . 1.469(8) yes
S5 . O14 . 1.499(8) yes
S4 . O39 . 1.453(8) yes
S4 . O11 . 1.490(7) yes
S4 . O5 . 1.495(7) yes
S4 . O17 . 1.476(7) yes
S8 . O32 . 1.475(8) yes
S8 . O12 4_565 1.486(8) yes
S8 . O18 4_565 1.486(7) yes
S8 . O43 . 1.457(8) yes
O26 . H37 . 1.002 no
O26 . H38 . 1.002 no
N5 . C8 . 1.465(13) yes
N5 . C9 . 1.503(13) yes
N5 . C11 . 1.531(13) yes
N5 . H29 . 0.998 no
N4 . C7 . 1.516(15) yes
N4 . C10 . 1.481(14) yes
N4 . H19 . 1.002 no
N4 . H20 . 1.008 no
N6 . C12 . 1.493(14) yes
N6 . H34 . 1.001 no
N6 . H35 . 0.999 no
N6 . H36 . 1.001 no
N1 . C4 . 1.525(14) yes
N1 . C1 . 1.497(13) yes
N1 . H2 . 1.011 no
N1 . H1 . 0.990 no
N2 . C3 . 1.503(14) yes
N2 . C5 . 1.504(14) yes
N2 . C2 . 1.500(13) yes
N2 . H11 . 0.997 no
N3 . C6 . 1.478(14) yes
N3 . H17 . 0.995 no
N3 . H18 . 1.022 no
N3 . H16 . 0.993 no
C8 . C7 . 1.493(16) yes
C8 . H23 . 1.014 no
C8 . H24 . 1.022 no
C7 . H21 . 1.007 no
C7 . H22 . 1.022 no
C10 . C9 . 1.530(15) yes
C10 . H27 . 1.002 no
C10 . H28 . 1.022 no
C9 . H26 . 1.016 no
C9 . H25 . 1.013 no
C12 . C11 . 1.523(15) yes
C12 . H32 . 1.015 no
C12 . H33 . 1.016 no
C11 . H30 . 1.008 no
C11 . H31 . 0.995 no
C4 . C3 . 1.520(15) yes
C4 . H9 . 1.007 no
C4 . H10 . 1.003 no
C3 . H8 . 1.000 no
C3 . H7 . 1.015 no
C5 . C6 . 1.491(15) yes
C5 . H12 . 0.999 no
C5 . H13 . 1.019 no
C6 . H15 . 1.013 no
C6 . H14 . 1.012 no
C2 . C1 . 1.508(15) yes
C2 . H5 . 0.994 no
C2 . H6 . 1.026 no
C1 . H3 . 1.007 no
C1 . H4 . 1.015 no
